data_7247830
loop_
_publ_author_name
'Hern\'andez-V\'azquez, Eduardo'
'Mart\'inez-Caballero, Siseth'
'Aldana-Torres, Diana'
'Estrada-Soto, Samuel'
'Nieto-Camacho, Antonio'

_publ_section_title
;
 Discovery of phenolic 2-arylidene-isoquinolinones with antioxidant and
 \a-glucosidase inhibition dual action.
;
_journal_name_full 'RSC Medicinal Chemistry'
_journal_paper_doi 10.1039/D3MD00585B
_journal_year 2023
_chemical_absolute_configuration rmad
_chemical_formula_moiety 'C33 H36 N2 O4'
_chemical_formula_sum 'C33 H36 N2 O4'
_chemical_formula_weight 524.64
_space_group_crystal_system orthorhombic
_space_group_IT_number 19
_space_group_name_Hall 'P 2ac 2ab'
_space_group_name_H-M_alt 'P 21 21 21'
_atom_sites_solution_hydrogens mixed
_audit_creation_method SHELXL-2014/7
_audit_update_record
;
2020-04-08 deposited with the CCDC.	2023-11-28 downloaded from the CCDC.
;
_cell_angle_alpha 90
_cell_angle_beta 90
_cell_angle_gamma 90
_cell_formula_units_Z 4
_cell_length_a 9.0933(12)
_cell_length_b 16.561(3)
_cell_length_c 19.628(4)
_cell_measurement_reflns_used 9942
_cell_measurement_temperature 298(2)
_cell_measurement_theta_max 68.35
_cell_measurement_theta_min 3.50
_cell_volume 2955.9(9)
_computing_cell_refinement 'APEX3 v2016.1 (Bruker, 2014)'
_computing_data_collection 'APEX3 v2016.1 (Bruker, 2014)'
_computing_data_reduction 'SAINT V8.37A  (Bruker, 2014)'
_computing_molecular_graphics
; 
Ortep-3 Ver 2.02 L.J. Farrugia (1997) J. Appl. Cryst. 30, 565 
;
_computing_publication_material 'SHELXL-2014/7 (Sheldrick, 2014)'
_computing_structure_refinement 'SHELXL-2014/7 (Sheldrick, 2014)'
_computing_structure_solution 'SHELXS-2014 (Bruker, 2014)'
_diffrn_ambient_temperature 298(2)
_diffrn_detector_area_resol_mean 52.0833
_diffrn_measured_fraction_theta_full 1.000
_diffrn_measured_fraction_theta_max 0.998
_diffrn_measurement_device_type 'Bruker D8 Venture \k-geometry diffractometer 208039-01'
_diffrn_measurement_method \w-scans
_diffrn_radiation_type CuK\a
_diffrn_radiation_wavelength 1.54178
_diffrn_reflns_av_R_equivalents 0.0530
_diffrn_reflns_av_unetI/netI 0.0339
_diffrn_reflns_Laue_measured_fraction_full 1.000
_diffrn_reflns_Laue_measured_fraction_max 0.998
_diffrn_reflns_limit_h_max 10
_diffrn_reflns_limit_h_min -10
_diffrn_reflns_limit_k_max 19
_diffrn_reflns_limit_k_min -18
_diffrn_reflns_limit_l_max 23
_diffrn_reflns_limit_l_min -23
_diffrn_reflns_number 19335
_diffrn_reflns_point_group_measured_fraction_full 1.000
_diffrn_reflns_point_group_measured_fraction_max 0.997
_diffrn_reflns_theta_full 67.679
_diffrn_reflns_theta_max 68.320
_diffrn_reflns_theta_min 3.492
_diffrn_source 'micro-focus X-ray source'
_exptl_absorpt_coefficient_mu 0.616
_exptl_absorpt_correction_T_max 0.8643
_exptl_absorpt_correction_T_min 0.8232
_exptl_absorpt_correction_type analytical
_exptl_absorpt_process_details 'SHELXTL (Sheldrick, 2014)'
_exptl_crystal_colour yellow
_exptl_crystal_density_diffrn 1.179
_exptl_crystal_description Prism
_exptl_crystal_F_000 1120
_exptl_crystal_recrystallization_method 'Re-crystallisation from solvent: DCM-MeOH'
_exptl_crystal_size_max 0.300
_exptl_crystal_size_mid 0.250
_exptl_crystal_size_min 0.200
_refine_diff_density_max 0.243
_refine_diff_density_min -0.226
_refine_diff_density_rms 0.038
_refine_ls_abs_structure_details
; 
 Flack x determined using 1681 quotients [(I+)-(I-)]/[(I+)+(I-)] 
 (Parsons, Flack and Wagner, Acta Cryst. B69 (2013) 249-259). 
;
_refine_ls_abs_structure_Flack -0.01(13)
_refine_ls_extinction_method none
_refine_ls_goodness_of_fit_ref 1.073
_refine_ls_hydrogen_treatment mixed
_refine_ls_matrix_type full
_refine_ls_number_parameters 436
_refine_ls_number_reflns 5397
_refine_ls_number_restraints 308
_refine_ls_restrained_S_all 1.071
_refine_ls_R_factor_all 0.0596
_refine_ls_R_factor_gt 0.0527
_refine_ls_shift/su_max 0.000
_refine_ls_shift/su_mean 0.000
_refine_ls_structure_factor_coef Fsqd
_refine_ls_weighting_details 'w=1/[\s^2^(Fo^2^)+(0.0786P)^2^+0.4113P] where P=(Fo^2^+2Fc^2^)/3'
_refine_ls_weighting_scheme calc
_refine_ls_wR_factor_gt 0.1418
_refine_ls_wR_factor_ref 0.1505
_reflns_Friedel_coverage 0.765
_reflns_Friedel_fraction_full 1.000
_reflns_Friedel_fraction_max 0.996
_reflns_number_gt 4678
_reflns_number_total 5397
_reflns_threshold_expression 'I > 2\s(I)'
_cod_data_source_file d3md00585b2.cif
_cod_data_source_block 115MGL18
_cod_depositor_comments
;
The following automatic conversions were performed:

data item '_exptl_absorpt_correction_type' value 'Analytical' was
changed to 'analytical' in accordance with the
/home/data/users/saulius/crontab/automatic-downloads/rss-feeds/RSC/lib/dictionaries/cif_core.dic
dictionary named 'cif_core.dic' version 2.4.2 last updated on
2011-04-26.

Automatic conversion script
Id: cif_fix_values 8170 2020-07-09 18:12:32Z antanas 
;
_cod_original_cell_volume 2956.0(9)
_cod_database_code 7247830
_shelx_shelxl_version_number 2014/7
_shelx_space_group_comment
; 
The symmetry employed for this shelxl refinement is uniquely defined 
by the following loop, which should always be used as a source of 
symmetry information in preference to the above space-group names. 
They are only intended as comments. 
;
_shelx_estimated_absorpt_t_min 0.837
_shelx_estimated_absorpt_t_max 0.887
_exptl_absorpt_special_details 'face indexed-numerical'

loop_
_space_group_symop_operation_xyz
'x, y, z'
'x+1/2, -y+1/2, -z'
'-x, y+1/2, -z+1/2'
'-x+1/2, -y, z+1/2'

loop_
_atom_site_label
_atom_site_type_symbol
_atom_site_fract_x
_atom_site_fract_y
_atom_site_fract_z
_atom_site_U_iso_or_equiv
_atom_site_adp_type
_atom_site_occupancy
_atom_site_site_symmetry_order
_atom_site_calc_flag
_atom_site_refinement_flags_posn
_atom_site_refinement_flags_adp
_atom_site_refinement_flags_occupancy
_atom_site_disorder_assembly
_atom_site_disorder_group
O1 O 1.0142(3) 0.27247(13) 0.27020(12) 0.0691(6) Uani 1 1 d . . . . .
O2 O 0.6637(3) 0.42031(18) 0.27521(17) 0.0910(9) Uani 1 1 d . . . . .
O3 O 0.6244(3) 0.34393(14) 0.65494(12) 0.0654(6) Uani 1 1 d D . . . .
H3 H 0.611(5) 0.2967(12) 0.669(2) 0.078 Uiso 1 1 d D U . . .
O4 O 0.7886(3) 0.21283(16) 0.63050(13) 0.0753(7) Uani 1 1 d . . . . .
C1 C 0.8995(4) 0.47855(19) 0.25080(17) 0.0606(8) Uani 1 1 d . . . . .
H1 H 0.9318 0.5158 0.2150 0.073 Uiso 1 1 calc R U . . .
N2 N 0.9603(3) 0.39847(16) 0.23594(13) 0.0614(7) Uani 1 1 d . . . . .
C3 C 0.9776(4) 0.34181(19) 0.28490(16) 0.0587(7) Uani 1 1 d . . . . .
C4 C 0.9484(4) 0.36849(19) 0.35622(16) 0.0575(7) Uani 1 1 d . . . . .
C5 C 1.0232(5) 0.4828(2) 0.4343(2) 0.0759(10) Uani 1 1 d . . . . .
H5 H 1.0403 0.4464 0.4696 0.091 Uiso 1 1 calc R U . . .
C6 C 1.0468(6) 0.5641(3) 0.4444(2) 0.0920(13) Uani 1 1 d . . . . .
H6 H 1.0794 0.5824 0.4866 0.110 Uiso 1 1 calc R U . . .
C7 C 1.0223(6) 0.6190(3) 0.3923(3) 0.0943(14) Uani 1 1 d . . . . .
H7 H 1.0363 0.6740 0.3997 0.113 Uiso 1 1 calc R U . . .
C8 C 0.9771(5) 0.5915(2) 0.3294(2) 0.0788(10) Uani 1 1 d . . . . .
H8 H 0.9617 0.6281 0.2942 0.095 Uiso 1 1 calc R U . . .
C9 C 0.9546(4) 0.5100(2) 0.31843(18) 0.0625(8) Uani 1 1 d . . . . .
C10 C 0.9735(4) 0.45478(19) 0.37093(17) 0.0609(8) Uani 1 1 d . . . . .
C11 C 0.7304(4) 0.4768(2) 0.25109(18) 0.0655(8) Uani 1 1 d . . . . .
N12 N 0.6691(4) 0.54191(18) 0.22370(17) 0.0707(8) Uani 1 1 d D . . . .
H12 H 0.726(4) 0.5834(19) 0.210(2) 0.085 Uiso 1 1 d D U . . .
C13 C 0.5142(5) 0.5530(3) 0.2149(2) 0.0804(11) Uani 1 1 d . . . . .
H13 H 0.4635 0.5266 0.2529 0.096 Uiso 1 1 calc R U . . .
C14 C 0.4753(5) 0.6420(3) 0.2159(3) 0.0919(12) Uani 1 1 d . . . . .
H14A H 0.5021 0.6644 0.2599 0.110 Uiso 1 1 calc R U . . .
H14B H 0.5323 0.6697 0.1814 0.110 Uiso 1 1 calc R U . . .
C15 C 0.3159(7) 0.6570(4) 0.2035(4) 0.127(2) Uani 1 1 d . . . . .
H15A H 0.2981 0.7146 0.2010 0.152 Uiso 1 1 calc R U . . .
H15B H 0.2588 0.6355 0.2411 0.152 Uiso 1 1 calc R U . . .
C16 C 0.2669(7) 0.6171(4) 0.1371(4) 0.133(2) Uani 1 1 d . . . . .
H16A H 0.1616 0.6241 0.1316 0.160 Uiso 1 1 calc R U . . .
H16B H 0.3151 0.6435 0.0990 0.160 Uiso 1 1 calc R U . . .
C17 C 0.3023(8) 0.5299(4) 0.1360(5) 0.150(3) Uani 1 1 d . . . . .
H17A H 0.2448 0.5026 0.1706 0.180 Uiso 1 1 calc R U . . .
H17B H 0.2749 0.5076 0.0921 0.180 Uiso 1 1 calc R U . . .
C18 C 0.4603(6) 0.5145(3) 0.1483(3) 0.1072(16) Uani 1 1 d . . . . .
H18A H 0.5169 0.5360 0.1105 0.129 Uiso 1 1 calc R U . . .
H18B H 0.4770 0.4567 0.1501 0.129 Uiso 1 1 calc R U . . .
C19 C 0.9709(5) 0.3769(2) 0.16481(17) 0.0698(8) Uani 1 1 d D U . . .
C20 C 0.8389(10) 0.3742(8) 0.1298(4) 0.089(3) Uani 0.500(10) 1 d D U P A 1
H20 H 0.7506 0.3802 0.1532 0.107 Uiso 0.500(10) 1 calc R U P A 1
C21 C 0.8385(13) 0.3626(8) 0.0595(4) 0.094(2) Uani 0.500(10) 1 d D U P A 1
H21 H 0.7497 0.3645 0.0361 0.112 Uiso 0.500(10) 1 calc R U P A 1
C22 C 0.9664(14) 0.3483(8) 0.0238(3) 0.088(2) Uani 0.500(10) 1 d D U P A 1
C23 C 1.0946(12) 0.3421(10) 0.0607(4) 0.090(2) Uani 0.500(10) 1 d D U P A 1
H23 H 1.1811 0.3280 0.0383 0.108 Uiso 0.500(10) 1 calc R U P A 1
C24 C 1.0984(10) 0.3566(11) 0.1314(4) 0.082(3) Uani 0.500(10) 1 d D U P A 1
H24 H 1.1864 0.3524 0.1552 0.098 Uiso 0.500(10) 1 calc R U P A 1
C25 C 0.9637(12) 0.3384(6) -0.0535(3) 0.101(3) Uani 0.500(10) 1 d D U P A 1
H25 H 0.8638 0.3361 -0.0722 0.122 Uiso 0.500(10) 1 calc R U P A 1
C26 C 1.0624(18) 0.4149(7) -0.0849(7) 0.115(4) Uani 0.500(10) 1 d D U P A 1
H26A H 1.0742 0.4079 -0.1332 0.172 Uiso 0.500(10) 1 calc R U P A 1
H26B H 1.1574 0.4157 -0.0635 0.172 Uiso 0.500(10) 1 calc R U P A 1
H26C H 1.0126 0.4649 -0.0761 0.172 Uiso 0.500(10) 1 calc R U P A 1
C27 C 1.0580(19) 0.2689(7) -0.0761(7) 0.123(4) Uani 0.500(10) 1 d D U P A 1
H27A H 1.0515 0.2631 -0.1246 0.185 Uiso 0.500(10) 1 calc R U P A 1
H27B H 1.0244 0.2202 -0.0546 0.185 Uiso 0.500(10) 1 calc R U P A 1
H27C H 1.1583 0.2789 -0.0634 0.185 Uiso 0.500(10) 1 calc R U P A 1
C20A C 0.8665(11) 0.3953(7) 0.1171(4) 0.083(3) Uani 0.500(10) 1 d D U P A 2
H20A H 0.7780 0.4187 0.1304 0.100 Uiso 0.500(10) 1 calc R U P A 2
C21A C 0.8926(14) 0.3790(7) 0.0481(4) 0.091(2) Uani 0.500(10) 1 d D U P A 2
H21A H 0.8189 0.3891 0.0164 0.109 Uiso 0.500(10) 1 calc R U P A 2
C22A C 1.0250(15) 0.3484(8) 0.0263(3) 0.091(2) Uani 0.500(10) 1 d D U P A 2
C23A C 1.1285(12) 0.3292(9) 0.0751(4) 0.089(2) Uani 0.500(10) 1 d D U P A 2
H23A H 1.2176 0.3067 0.0616 0.106 Uiso 0.500(10) 1 calc R U P A 2
C24A C 1.1023(11) 0.3427(11) 0.1449(4) 0.081(3) Uani 0.500(10) 1 d D U P A 2
H24A H 1.1728 0.3288 0.1771 0.097 Uiso 0.500(10) 1 calc R U P A 2
C25A C 1.0559(13) 0.3365(6) -0.0497(3) 0.103(3) Uani 0.500(10) 1 d D U P A 2
H25A H 1.1606 0.3308 -0.0605 0.124 Uiso 0.500(10) 1 calc R U P A 2
C26A C 0.975(2) 0.4150(8) -0.0888(7) 0.140(5) Uani 0.500(10) 1 d D U P A 2
H26D H 0.9958 0.4127 -0.1368 0.209 Uiso 0.500(10) 1 calc R U P A 2
H26E H 1.0132 0.4645 -0.0704 0.209 Uiso 0.500(10) 1 calc R U P A 2
H26F H 0.8710 0.4127 -0.0817 0.209 Uiso 0.500(10) 1 calc R U P A 2
C27A C 0.961(2) 0.2695(8) -0.0784(7) 0.133(5) Uani 0.500(10) 1 d D U P A 2
H27D H 0.9794 0.2643 -0.1264 0.199 Uiso 0.500(10) 1 calc R U P A 2
H27E H 0.8595 0.2820 -0.0710 0.199 Uiso 0.500(10) 1 calc R U P A 2
H27F H 0.9850 0.2196 -0.0560 0.199 Uiso 0.500(10) 1 calc R U P A 2
C28 C 0.8981(4) 0.3124(2) 0.39945(16) 0.0593(8) Uani 1 1 d . . . . .
H28 H 0.9075 0.2593 0.3846 0.071 Uiso 1 1 calc R U . . .
C29 C 0.8300(4) 0.32214(18) 0.46708(16) 0.0570(7) Uani 1 1 d . . . . .
C30 C 0.8467(4) 0.26158(19) 0.51589(17) 0.0595(8) Uani 1 1 d . . . . .
H30 H 0.9049 0.2168 0.5062 0.071 Uiso 1 1 calc R U . . .
C31 C 0.7777(4) 0.26732(19) 0.57878(16) 0.0572(7) Uani 1 1 d . . . . .
C32 C 0.6884(4) 0.33390(18) 0.59275(16) 0.0549(7) Uani 1 1 d . . . . .
C33 C 0.6690(4) 0.39268(19) 0.54384(18) 0.0626(8) Uani 1 1 d . . . . .
H33 H 0.6081 0.4366 0.5528 0.075 Uiso 1 1 calc R U . . .
C34 C 0.7391(4) 0.3870(2) 0.48155(18) 0.0643(8) Uani 1 1 d . . . . .
H34 H 0.7251 0.4271 0.4490 0.077 Uiso 1 1 calc R U . . .
C35 C 0.8833(7) 0.1464(3) 0.6219(3) 0.115(2) Uani 1 1 d . . . . .
H35A H 0.8514 0.1150 0.5835 0.172 Uiso 1 1 calc R U . . .
H35B H 0.8815 0.1135 0.6621 0.172 Uiso 1 1 calc R U . . .
H35C H 0.9817 0.1653 0.6141 0.172 Uiso 1 1 calc R U . . .

loop_
_atom_site_aniso_label
_atom_site_aniso_U_11
_atom_site_aniso_U_22
_atom_site_aniso_U_33
_atom_site_aniso_U_23
_atom_site_aniso_U_13
_atom_site_aniso_U_12
O1 0.0986(18) 0.0570(13) 0.0516(12) 0.0015(10) -0.0043(12) 0.0090(12)
O2 0.0763(16) 0.0821(17) 0.115(2) 0.0414(17) 0.0011(16) -0.0070(14)
O3 0.0834(16) 0.0544(12) 0.0584(13) -0.0052(10) 0.0119(11) -0.0071(11)
O4 0.0917(18) 0.0721(14) 0.0622(14) 0.0182(12) 0.0055(13) 0.0133(13)
C1 0.0705(19) 0.0560(17) 0.0552(18) 0.0127(14) 0.0023(15) -0.0007(15)
N2 0.0765(17) 0.0572(14) 0.0506(14) 0.0055(11) -0.0014(13) 0.0029(13)
C3 0.0674(18) 0.0557(17) 0.0531(17) 0.0051(14) -0.0014(14) -0.0020(14)
C4 0.0672(19) 0.0551(16) 0.0504(16) 0.0036(13) -0.0038(14) 0.0017(14)
C5 0.088(3) 0.074(2) 0.065(2) -0.0021(17) -0.0062(19) -0.009(2)
C6 0.106(3) 0.083(3) 0.087(3) -0.020(2) -0.012(3) -0.018(2)
C7 0.121(4) 0.058(2) 0.104(3) -0.010(2) -0.005(3) -0.015(2)
C8 0.088(3) 0.061(2) 0.088(3) 0.0059(19) 0.001(2) -0.0054(19)
C9 0.0677(19) 0.0540(17) 0.0658(19) 0.0027(14) 0.0052(16) -0.0004(15)
C10 0.0680(19) 0.0576(16) 0.0572(18) 0.0004(14) 0.0001(15) -0.0032(15)
C11 0.074(2) 0.0623(19) 0.0603(19) 0.0091(15) -0.0007(16) 0.0001(16)
N12 0.0718(18) 0.0651(17) 0.0753(19) 0.0190(15) -0.0011(15) 0.0052(14)
C13 0.073(2) 0.083(2) 0.086(3) 0.015(2) 0.005(2) 0.0032(19)
C14 0.093(3) 0.087(3) 0.096(3) 0.004(2) 0.000(3) 0.015(2)
C15 0.099(4) 0.113(4) 0.168(6) 0.017(4) 0.027(4) 0.034(3)
C16 0.095(4) 0.116(4) 0.188(7) 0.008(5) -0.044(4) 0.010(3)
C17 0.116(5) 0.109(4) 0.224(8) -0.023(5) -0.069(5) 0.005(3)
C18 0.089(3) 0.087(3) 0.146(5) -0.015(3) -0.021(3) 0.009(2)
C19 0.096(2) 0.0619(18) 0.0516(17) 0.0080(14) 0.0038(15) -0.0022(17)
C20 0.110(4) 0.099(6) 0.058(4) 0.004(4) -0.004(4) 0.004(5)
C21 0.115(5) 0.105(5) 0.062(4) -0.003(4) -0.005(3) -0.003(5)
C22 0.127(5) 0.078(4) 0.059(3) 0.001(3) 0.000(3) 0.008(5)
C23 0.119(5) 0.094(5) 0.056(4) 0.007(4) 0.014(3) 0.002(4)
C24 0.102(4) 0.090(6) 0.053(4) 0.013(5) 0.015(3) -0.013(4)
C25 0.143(7) 0.098(5) 0.063(3) -0.004(4) 0.000(4) 0.013(5)
C26 0.152(11) 0.118(6) 0.074(6) 0.019(5) 0.012(7) 0.004(7)
C27 0.172(12) 0.116(6) 0.081(6) -0.015(6) 0.011(8) 0.029(8)
C20A 0.114(5) 0.084(5) 0.051(4) 0.017(4) -0.001(3) 0.005(4)
C21A 0.124(5) 0.096(5) 0.052(3) 0.014(3) 0.000(4) -0.002(4)
C22A 0.129(6) 0.083(4) 0.060(3) 0.006(3) 0.009(3) -0.002(5)
C23A 0.121(5) 0.085(5) 0.060(4) 0.009(4) 0.020(3) 0.005(4)
C24A 0.105(4) 0.078(6) 0.060(4) 0.011(5) 0.019(4) 0.001(4)
C25A 0.150(7) 0.094(5) 0.065(4) -0.002(4) 0.012(4) -0.001(5)
C26A 0.217(15) 0.127(7) 0.075(6) 0.021(6) -0.002(10) 0.023(9)
C27A 0.188(13) 0.128(7) 0.081(6) -0.019(6) 0.001(9) -0.020(9)
C28 0.0697(19) 0.0528(16) 0.0554(17) 0.0016(13) -0.0037(15) 0.0016(15)
C29 0.0670(18) 0.0511(15) 0.0529(17) 0.0027(13) -0.0015(14) -0.0017(14)
C30 0.0675(19) 0.0532(16) 0.0577(18) 0.0011(14) 0.0016(14) 0.0050(14)
C31 0.0646(18) 0.0539(16) 0.0532(17) 0.0055(13) -0.0041(14) -0.0003(14)
C32 0.0618(17) 0.0502(15) 0.0528(16) -0.0024(13) -0.0006(14) -0.0064(14)
C33 0.0657(19) 0.0506(16) 0.071(2) -0.0001(15) 0.0031(16) 0.0057(14)
C34 0.073(2) 0.0586(18) 0.0613(19) 0.0118(15) -0.0016(15) 0.0060(15)
C35 0.140(5) 0.098(3) 0.107(4) 0.045(3) 0.028(3) 0.053(3)

loop_
_atom_type_symbol
_atom_type_description
_atom_type_scat_dispersion_real
_atom_type_scat_dispersion_imag
_atom_type_scat_source
C C 0.0181 0.0091 'International Tables Vol C Tables 4.2.6.8 and 6.1.1.4'
H H 0.0000 0.0000 'International Tables Vol C Tables 4.2.6.8 and 6.1.1.4'
N N 0.0311 0.0180 'International Tables Vol C Tables 4.2.6.8 and 6.1.1.4'
O O 0.0492 0.0322 'International Tables Vol C Tables 4.2.6.8 and 6.1.1.4'

loop_
_geom_angle_atom_site_label_1
_geom_angle_atom_site_label_2
_geom_angle_atom_site_label_3
_geom_angle
_geom_angle_site_symmetry_1
_geom_angle_site_symmetry_3
_geom_angle_publ_flag
C32 O3 H3 104(3) . . ?
C31 O4 C35 118.2(3) . . ?
N2 C1 C9 111.2(3) . . ?
N2 C1 C11 111.2(3) . . ?
C9 C1 C11 109.5(3) . . ?
N2 C1 H1 108.3 . . ?
C9 C1 H1 108.3 . . ?
C11 C1 H1 108.3 . . ?
C3 N2 C19 120.5(3) . . ?
C3 N2 C1 122.0(3) . . ?
C19 N2 C1 116.1(3) . . ?
O1 C3 N2 120.8(3) . . ?
O1 C3 C4 123.0(3) . . ?
N2 C3 C4 116.2(3) . . ?
C28 C4 C10 126.9(3) . . ?
C28 C4 C3 116.7(3) . . ?
C10 C4 C3 116.3(3) . . ?
C6 C5 C10 120.1(4) . . ?
C6 C5 H5 120.0 . . ?
C10 C5 H5 120.0 . . ?
C5 C6 C7 120.7(4) . . ?
C5 C6 H6 119.7 . . ?
C7 C6 H6 119.7 . . ?
C8 C7 C6 119.5(4) . . ?
C8 C7 H7 120.3 . . ?
C6 C7 H7 120.3 . . ?
C7 C8 C9 120.4(4) . . ?
C7 C8 H8 119.8 . . ?
C9 C8 H8 119.8 . . ?
C8 C9 C10 120.6(3) . . ?
C8 C9 C1 121.5(3) . . ?
C10 C9 C1 117.8(3) . . ?
C9 C10 C5 118.7(3) . . ?
C9 C10 C4 118.3(3) . . ?
C5 C10 C4 122.9(3) . . ?
O2 C11 N12 125.2(4) . . ?
O2 C11 C1 121.1(3) . . ?
N12 C11 C1 113.8(3) . . ?
C11 N12 C13 124.5(3) . . ?
C11 N12 H12 120(3) . . ?
C13 N12 H12 116(3) . . ?
N12 C13 C14 110.7(4) . . ?
N12 C13 C18 111.4(4) . . ?
C14 C13 C18 109.9(4) . . ?
N12 C13 H13 108.3 . . ?
C14 C13 H13 108.3 . . ?
C18 C13 H13 108.3 . . ?
C15 C14 C13 112.7(5) . . ?
C15 C14 H14A 109.0 . . ?
C13 C14 H14A 109.0 . . ?
C15 C14 H14B 109.0 . . ?
C13 C14 H14B 109.0 . . ?
H14A C14 H14B 107.8 . . ?
C14 C15 C16 110.6(5) . . ?
C14 C15 H15A 109.5 . . ?
C16 C15 H15A 109.5 . . ?
C14 C15 H15B 109.5 . . ?
C16 C15 H15B 109.5 . . ?
H15A C15 H15B 108.1 . . ?
C17 C16 C15 111.7(6) . . ?
C17 C16 H16A 109.3 . . ?
C15 C16 H16A 109.3 . . ?
C17 C16 H16B 109.3 . . ?
C15 C16 H16B 109.3 . . ?
H16A C16 H16B 107.9 . . ?
C18 C17 C16 112.2(5) . . ?
C18 C17 H17A 109.2 . . ?
C16 C17 H17A 109.2 . . ?
C18 C17 H17B 109.2 . . ?
C16 C17 H17B 109.2 . . ?
H17A C17 H17B 107.9 . . ?
C17 C18 C13 112.2(6) . . ?
C17 C18 H18A 109.2 . . ?
C13 C18 H18A 109.2 . . ?
C17 C18 H18B 109.2 . . ?
C13 C18 H18B 109.2 . . ?
H18A C18 H18B 107.9 . . ?
C20A C19 C24A 119.9(5) . . ?
C24 C19 C20 119.1(5) . . ?
C20A C19 N2 124.1(5) . . ?
C24 C19 N2 125.3(5) . . ?
C24A C19 N2 115.7(5) . . ?
C20 C19 N2 115.5(5) . . ?
C19 C20 C21 119.9(7) . . ?
C19 C20 H20 120.0 . . ?
C21 C20 H20 120.0 . . ?
C22 C21 C20 121.7(8) . . ?
C22 C21 H21 119.1 . . ?
C20 C21 H21 119.1 . . ?
C23 C22 C21 117.4(6) . . ?
C23 C22 C25 121.9(8) . . ?
C21 C22 C25 120.7(9) . . ?
C22 C23 C24 121.7(7) . . ?
C22 C23 H23 119.1 . . ?
C24 C23 H23 119.1 . . ?
C19 C24 C23 119.4(7) . . ?
C19 C24 H24 120.3 . . ?
C23 C24 H24 120.3 . . ?
C27 C25 C22 111.5(7) . . ?
C27 C25 C26 99.5(8) . . ?
C22 C25 C26 106.0(6) . . ?
C27 C25 H25 112.9 . . ?
C22 C25 H25 112.9 . . ?
C26 C25 H25 112.9 . . ?
C25 C26 H26A 109.5 . . ?
C25 C26 H26B 109.5 . . ?
H26A C26 H26B 109.5 . . ?
C25 C26 H26C 109.5 . . ?
H26A C26 H26C 109.5 . . ?
H26B C26 H26C 109.5 . . ?
C25 C27 H27A 109.5 . . ?
C25 C27 H27B 109.5 . . ?
H27A C27 H27B 109.5 . . ?
C25 C27 H27C 109.5 . . ?
H27A C27 H27C 109.5 . . ?
H27B C27 H27C 109.5 . . ?
C19 C20A C21A 120.1(7) . . ?
C19 C20A H20A 120.0 . . ?
C21A C20A H20A 120.0 . . ?
C22A C21A C20A 121.4(7) . . ?
C22A C21A H21A 119.3 . . ?
C20A C21A H21A 119.3 . . ?
C21A C22A C23A 117.7(6) . . ?
C21A C22A C25A 120.8(8) . . ?
C23A C22A C25A 121.5(9) . . ?
C22A C23A C24A 121.6(7) . . ?
C22A C23A H23A 119.2 . . ?
C24A C23A H23A 119.2 . . ?
C19 C24A C23A 119.2(7) . . ?
C19 C24A H24A 120.4 . . ?
C23A C24A H24A 120.4 . . ?
C27A C25A C22A 110.6(7) . . ?
C27A C25A C26A 98.7(8) . . ?
C22A C25A C26A 105.4(6) . . ?
C27A C25A H25A 113.6 . . ?
C22A C25A H25A 113.6 . . ?
C26A C25A H25A 113.6 . . ?
C25A C26A H26D 109.5 . . ?
C25A C26A H26E 109.5 . . ?
H26D C26A H26E 109.5 . . ?
C25A C26A H26F 109.5 . . ?
H26D C26A H26F 109.5 . . ?
H26E C26A H26F 109.5 . . ?
C25A C27A H27D 109.5 . . ?
C25A C27A H27E 109.5 . . ?
H27D C27A H27E 109.5 . . ?
C25A C27A H27F 109.5 . . ?
H27D C27A H27F 109.5 . . ?
H27E C27A H27F 109.5 . . ?
C4 C28 C29 129.7(3) . . ?
C4 C28 H28 115.2 . . ?
C29 C28 H28 115.2 . . ?
C34 C29 C30 118.8(3) . . ?
C34 C29 C28 121.4(3) . . ?
C30 C29 C28 119.6(3) . . ?
C31 C30 C29 120.8(3) . . ?
C31 C30 H30 119.6 . . ?
C29 C30 H30 119.6 . . ?
O4 C31 C30 125.8(3) . . ?
O4 C31 C32 114.8(3) . . ?
C30 C31 C32 119.5(3) . . ?
O3 C32 C33 118.9(3) . . ?
O3 C32 C31 121.4(3) . . ?
C33 C32 C31 119.7(3) . . ?
C32 C33 C34 120.6(3) . . ?
C32 C33 H33 119.7 . . ?
C34 C33 H33 119.7 . . ?
C33 C34 C29 120.7(3) . . ?
C33 C34 H34 119.7 . . ?
C29 C34 H34 119.7 . . ?
O4 C35 H35A 109.5 . . ?
O4 C35 H35B 109.5 . . ?
H35A C35 H35B 109.5 . . ?
O4 C35 H35C 109.5 . . ?
H35A C35 H35C 109.5 . . ?
H35B C35 H35C 109.5 . . ?

loop_
_geom_bond_atom_site_label_1
_geom_bond_atom_site_label_2
_geom_bond_distance
_geom_bond_site_symmetry_2
_geom_bond_publ_flag
O1 C3 1.230(4) . ?
O2 C11 1.212(4) . ?
O3 C32 1.363(4) . ?
O3 H3 0.838(14) . ?
O4 C31 1.362(4) . ?
O4 C35 1.408(5) . ?
C1 N2 1.466(4) . ?
C1 C9 1.511(5) . ?
C1 C11 1.538(5) . ?
C1 H1 0.9800 . ?
N2 C3 1.352(4) . ?
N2 C19 1.444(4) . ?
C3 C4 1.492(5) . ?
C4 C28 1.339(5) . ?
C4 C10 1.476(5) . ?
C5 C6 1.378(6) . ?
C5 C10 1.403(5) . ?
C5 H5 0.9300 . ?
C6 C7 1.387(7) . ?
C6 H6 0.9300 . ?
C7 C8 1.378(6) . ?
C7 H7 0.9300 . ?
C8 C9 1.383(5) . ?
C8 H8 0.9300 . ?
C9 C10 1.388(5) . ?
C11 N12 1.327(4) . ?
N12 C13 1.431(5) . ?
N12 H12 0.895(14) . ?
C13 C14 1.516(6) . ?
C13 C18 1.535(7) . ?
C13 H13 0.9800 . ?
C14 C15 1.490(8) . ?
C14 H14A 0.9700 . ?
C14 H14B 0.9700 . ?
C15 C16 1.528(10) . ?
C15 H15A 0.9700 . ?
C15 H15B 0.9700 . ?
C16 C17 1.479(8) . ?
C16 H16A 0.9700 . ?
C16 H16B 0.9700 . ?
C17 C18 1.479(8) . ?
C17 H17A 0.9700 . ?
C17 H17B 0.9700 . ?
C18 H18A 0.9700 . ?
C18 H18B 0.9700 . ?
C19 C20A 1.369(8) . ?
C19 C24 1.374(9) . ?
C19 C24A 1.379(9) . ?
C19 C20 1.383(9) . ?
C20 C21 1.393(10) . ?
C20 H20 0.9300 . ?
C21 C22 1.378(12) . ?
C21 H21 0.9300 . ?
C22 C23 1.377(11) . ?
C22 C25 1.527(8) . ?
C23 C24 1.409(9) . ?
C23 H23 0.9300 . ?
C24 H24 0.9300 . ?
C25 C27 1.502(12) . ?
C25 C26 1.670(12) . ?
C25 H25 0.9800 . ?
C26 H26A 0.9600 . ?
C26 H26B 0.9600 . ?
C26 H26C 0.9600 . ?
C27 H27A 0.9600 . ?
C27 H27B 0.9600 . ?
C27 H27C 0.9600 . ?
C20A C21A 1.401(10) . ?
C20A H20A 0.9300 . ?
C21A C22A 1.375(12) . ?
C21A H21A 0.9300 . ?
C22A C23A 1.380(11) . ?
C22A C25A 1.531(9) . ?
C23A C24A 1.408(10) . ?
C23A H23A 0.9300 . ?
C24A H24A 0.9300 . ?
C25A C27A 1.513(12) . ?
C25A C26A 1.677(12) . ?
C25A H25A 0.9800 . ?
C26A H26D 0.9600 . ?
C26A H26E 0.9600 . ?
C26A H26F 0.9600 . ?
C27A H27D 0.9600 . ?
C27A H27E 0.9600 . ?
C27A H27F 0.9600 . ?
C28 C29 1.474(5) . ?
C28 H28 0.9300 . ?
C29 C34 1.384(5) . ?
C29 C30 1.395(4) . ?
C30 C31 1.388(5) . ?
C30 H30 0.9300 . ?
C31 C32 1.397(5) . ?
C32 C33 1.379(5) . ?
C33 C34 1.382(5) . ?
C33 H33 0.9300 . ?
C34 H34 0.9300 . ?
C35 H35A 0.9600 . ?
C35 H35B 0.9600 . ?
C35 H35C 0.9600 . ?

loop_
_geom_hbond_atom_site_label_D
_geom_hbond_atom_site_label_H
_geom_hbond_atom_site_label_A
_geom_hbond_distance_DH
_geom_hbond_distance_HA
_geom_hbond_distance_DA
_geom_hbond_angle_DHA
_geom_hbond_site_symmetry_A
O3 H3 O1 0.838(14) 1.87(3) 2.623(3) 148(4) 2_456
O3 H3 O4 0.838(14) 2.26(4) 2.679(4) 111(3) .
C1 H1 O3 0.98 2.65 3.497(4) 144.3 4_664
N12 H12 O3 0.895(14) 2.12(2) 2.987(4) 162(4) 4_664

loop_
_geom_torsion_atom_site_label_1
_geom_torsion_atom_site_label_2
_geom_torsion_atom_site_label_3
_geom_torsion_atom_site_label_4
_geom_torsion
_geom_torsion_site_symmetry_1
_geom_torsion_site_symmetry_2
_geom_torsion_site_symmetry_3
_geom_torsion_site_symmetry_4
_geom_torsion_publ_flag
C9 C1 N2 C3 38.9(4) . . . . ?
C11 C1 N2 C3 -83.4(4) . . . . ?
C9 C1 N2 C19 -154.1(3) . . . . ?
C11 C1 N2 C19 83.6(4) . . . . ?
C19 N2 C3 O1 5.9(5) . . . . ?
C1 N2 C3 O1 172.3(3) . . . . ?
C19 N2 C3 C4 -173.6(3) . . . . ?
C1 N2 C3 C4 -7.2(5) . . . . ?
O1 C3 C4 C28 -29.5(5) . . . . ?
N2 C3 C4 C28 150.0(3) . . . . ?
O1 C3 C4 C10 152.5(3) . . . . ?
N2 C3 C4 C10 -28.0(5) . . . . ?
C10 C5 C6 C7 -0.2(8) . . . . ?
C5 C6 C7 C8 -1.4(8) . . . . ?
C6 C7 C8 C9 0.7(8) . . . . ?
C7 C8 C9 C10 1.7(7) . . . . ?
C7 C8 C9 C1 177.6(4) . . . . ?
N2 C1 C9 C8 147.4(4) . . . . ?
C11 C1 C9 C8 -89.3(4) . . . . ?
N2 C1 C9 C10 -36.5(4) . . . . ?
C11 C1 C9 C10 86.8(4) . . . . ?
C8 C9 C10 C5 -3.3(6) . . . . ?
C1 C9 C10 C5 -179.4(4) . . . . ?
C8 C9 C10 C4 -179.8(4) . . . . ?
C1 C9 C10 C4 4.1(5) . . . . ?
C6 C5 C10 C9 2.6(6) . . . . ?
C6 C5 C10 C4 178.9(4) . . . . ?
C28 C4 C10 C9 -148.5(4) . . . . ?
C3 C4 C10 C9 29.2(5) . . . . ?
C28 C4 C10 C5 35.1(6) . . . . ?
C3 C4 C10 C5 -147.2(4) . . . . ?
N2 C1 C11 O2 39.2(5) . . . . ?
C9 C1 C11 O2 -84.0(4) . . . . ?
N2 C1 C11 N12 -141.4(3) . . . . ?
C9 C1 C11 N12 95.4(4) . . . . ?
O2 C11 N12 C13 -3.9(7) . . . . ?
C1 C11 N12 C13 176.7(4) . . . . ?
C11 N12 C13 C14 152.2(4) . . . . ?
C11 N12 C13 C18 -85.2(5) . . . . ?
N12 C13 C14 C15 177.1(4) . . . . ?
C18 C13 C14 C15 53.7(6) . . . . ?
C13 C14 C15 C16 -54.6(7) . . . . ?
C14 C15 C16 C17 54.7(8) . . . . ?
C15 C16 C17 C18 -55.4(10) . . . . ?
C16 C17 C18 C13 55.1(10) . . . . ?
N12 C13 C18 C17 -176.3(5) . . . . ?
C14 C13 C18 C17 -53.3(7) . . . . ?
C3 N2 C19 C20A 127.8(7) . . . . ?
C1 N2 C19 C20A -39.4(8) . . . . ?
C3 N2 C19 C24 -71.6(11) . . . . ?
C1 N2 C19 C24 121.3(11) . . . . ?
C3 N2 C19 C24A -58.7(10) . . . . ?
C1 N2 C19 C24A 134.2(9) . . . . ?
C3 N2 C19 C20 105.8(8) . . . . ?
C1 N2 C19 C20 -61.3(8) . . . . ?
C24 C19 C20 C21 -9.3(16) . . . . ?
N2 C19 C20 C21 173.1(9) . . . . ?
C19 C20 C21 C22 4.3(18) . . . . ?
C20 C21 C22 C23 3.0(19) . . . . ?
C20 C21 C22 C25 -178.1(11) . . . . ?
C21 C22 C23 C24 -5(2) . . . . ?
C25 C22 C23 C24 175.7(13) . . . . ?
C20 C19 C24 C23 7.0(19) . . . . ?
N2 C19 C24 C23 -175.7(10) . . . . ?
C22 C23 C24 C19 0(2) . . . . ?
C23 C22 C25 C27 42.8(16) . . . . ?
C21 C22 C25 C27 -136.0(13) . . . . ?
C23 C22 C25 C26 -64.5(15) . . . . ?
C21 C22 C25 C26 116.6(13) . . . . ?
C24A C19 C20A C21A 0.4(15) . . . . ?
N2 C19 C20A C21A 173.7(7) . . . . ?
C19 C20A C21A C22A -3.4(16) . . . . ?
C20A C21A C22A C23A 4.2(18) . . . . ?
C20A C21A C22A C25A -175.6(10) . . . . ?
C21A C22A C23A C24A -2(2) . . . . ?
C25A C22A C23A C24A 177.7(13) . . . . ?
C20A C19 C24A C23A 1.6(19) . . . . ?
N2 C19 C24A C23A -172.3(11) . . . . ?
C22A C23A C24A C19 -1(2) . . . . ?
C21A C22A C25A C27A -68.8(14) . . . . ?
C23A C22A C25A C27A 111.5(15) . . . . ?
C21A C22A C25A C26A 37.0(15) . . . . ?
C23A C22A C25A C26A -142.8(15) . . . . ?
C10 C4 C28 C29 12.3(6) . . . . ?
C3 C4 C28 C29 -165.4(3) . . . . ?
C4 C28 C29 C34 35.3(6) . . . . ?
C4 C28 C29 C30 -150.3(4) . . . . ?
C34 C29 C30 C31 -2.2(5) . . . . ?
C28 C29 C30 C31 -176.7(3) . . . . ?
C35 O4 C31 C30 3.4(6) . . . . ?
C35 O4 C31 C32 -176.4(4) . . . . ?
C29 C30 C31 O4 -178.6(3) . . . . ?
C29 C30 C31 C32 1.1(5) . . . . ?
O4 C31 C32 O3 3.0(4) . . . . ?
C30 C31 C32 O3 -176.7(3) . . . . ?
O4 C31 C32 C33 -179.7(3) . . . . ?
C30 C31 C32 C33 0.5(5) . . . . ?
O3 C32 C33 C34 176.2(3) . . . . ?
C31 C32 C33 C34 -1.1(5) . . . . ?
C32 C33 C34 C29 0.1(5) . . . . ?
C30 C29 C34 C33 1.6(5) . . . . ?
C28 C29 C34 C33 176.0(3) . . . . ?
